data_7246304
loop_
_publ_author_name
'McAllister, Linda J.'
'Taylor, James'
'Pridmore, Natalie E.'
'McEllin, Alice J.'
'Whitwood, Adrian C.'
'Karadakov, Peter B.'
'Bruce, Duncan W.'

_publ_section_title
;
 Halogen-bonded liquid-crystalline complexes formed from
 4-alkoxyphenylpyridines with iodine and with interhalogens
;
_journal_issue 11
_journal_name_full CrystEngComm
_journal_page_first 1683
_journal_page_last 1692
_journal_paper_doi 10.1039/D2CE01555B
_journal_volume 25
_journal_year 2023
_chemical_formula_moiety 'Br, C17 H22 N O'
_chemical_formula_sum 'C17 H22 Br N O'
_chemical_formula_weight 336.26
_space_group_crystal_system triclinic
_space_group_IT_number 2
_space_group_name_Hall '-P 1'
_space_group_name_H-M_alt 'P -1'
_atom_sites_solution_hydrogens mixed
_atom_sites_solution_primary iterative
_audit_creation_date 2021-11-10
_audit_creation_method
;
Olex2 1.5-beta
(compiled 2021.11.04 svn.r5db059d7 for OlexSys, GUI svn.r6419)
;
_audit_update_record
;
2021-11-24 deposited with the CCDC.	2023-02-20 downloaded from the CCDC.
;
_cell_angle_alpha 97.295(3)
_cell_angle_beta 93.314(4)
_cell_angle_gamma 111.978(4)
_cell_formula_units_Z 2
_cell_length_a 6.7843(3)
_cell_length_b 8.3585(3)
_cell_length_c 15.1607(7)
_cell_measurement_reflns_used 3252
_cell_measurement_temperature 110.05(10)
_cell_measurement_theta_max 31.7710
_cell_measurement_theta_min 3.2600
_cell_volume 785.58(6)
_computing_cell_refinement
;
CrysAlisPro, Agilent Technologies,
Version 1.171.36.32 (release 02-08-2013 CrysAlis171 .NET)
(compiled Aug 2 2013,16:46:58)
;
_computing_data_collection
;
CrysAlisPro, Agilent Technologies,
Version 1.171.36.32 (release 02-08-2013 CrysAlis171 .NET)
(compiled Aug 2 2013,16:46:58)
;
_computing_data_reduction
;
CrysAlisPro, Agilent Technologies,
Version 1.171.36.32 (release 02-08-2013 CrysAlis171 .NET)
(compiled Aug 2 2013,16:46:58)
;
_computing_molecular_graphics 'Olex2 1.5-beta (Dolomanov et al., 2009)'
_computing_publication_material 'Olex2 1.5-beta (Dolomanov et al., 2009)'
_computing_structure_refinement 'SHELXL 2018/3 (Sheldrick, 2015)'
_computing_structure_solution
;
Superflip  (Palatinus & Chapuis, 2007;Palatinus & van der Lee, 2008;
Palatinus et al., 2012)
;
_diffrn_ambient_temperature 110.05(10)
_diffrn_detector_area_resol_mean 16.1450
_diffrn_measured_fraction_theta_full 0.971
_diffrn_measured_fraction_theta_max 0.969
_diffrn_measurement_details
;
#__ type_ start__ end____ width___ exp.time_
  1 omega  -89.00  -12.00   1.0000   32.0000
omega____ theta____ kappa____ phi______ frames
    -      -25.1672  -57.0000 -120.0000 77

#__ type_ start__ end____ width___ exp.time_
  2 omega  -96.00   12.00   1.0000   32.0000
omega____ theta____ kappa____ phi______ frames
    -      -25.1672  -19.0000  -60.0000 108

#__ type_ start__ end____ width___ exp.time_
  3 omega  -78.00  -37.00   1.0000   32.0000
omega____ theta____ kappa____ phi______ frames
    -      -25.1672  125.0000  -49.0000 41

#__ type_ start__ end____ width___ exp.time_
  4 omega  -46.00   38.00   1.0000   32.0000
omega____ theta____ kappa____ phi______ frames
    -      -25.1672   57.0000  120.0000 84

#__ type_ start__ end____ width___ exp.time_
  5 omega    6.00   84.00   1.0000   32.0000
omega____ theta____ kappa____ phi______ frames
    -       26.5735 -125.0000 -127.0000 78
;
_diffrn_measurement_device_type 'SuperNova, Single source at offset, Eos'
_diffrn_measurement_method '\w scans'
_diffrn_orient_matrix_UB_11 0.0916442000
_diffrn_orient_matrix_UB_12 -0.0215041000
_diffrn_orient_matrix_UB_13 -0.0009547000
_diffrn_orient_matrix_UB_21 0.0198410000
_diffrn_orient_matrix_UB_22 0.0212889000
_diffrn_orient_matrix_UB_23 0.0473279000
_diffrn_orient_matrix_UB_31 -0.0639357000
_diffrn_orient_matrix_UB_32 -0.0876351000
_diffrn_orient_matrix_UB_33 0.0036681000
_diffrn_radiation_monochromator mirror
_diffrn_radiation_type 'Mo K\a'
_diffrn_radiation_wavelength 0.71073
_diffrn_reflns_av_R_equivalents 0.0256
_diffrn_reflns_av_unetI/netI 0.0452
_diffrn_reflns_Laue_measured_fraction_full 0.971
_diffrn_reflns_Laue_measured_fraction_max 0.969
_diffrn_reflns_limit_h_max 7
_diffrn_reflns_limit_h_min -9
_diffrn_reflns_limit_k_max 11
_diffrn_reflns_limit_k_min -11
_diffrn_reflns_limit_l_max 21
_diffrn_reflns_limit_l_min -18
_diffrn_reflns_number 6843
_diffrn_reflns_point_group_measured_fraction_full 0.971
_diffrn_reflns_point_group_measured_fraction_max 0.969
_diffrn_reflns_theta_full 25.242
_diffrn_reflns_theta_max 30.081
_diffrn_reflns_theta_min 3.180
_diffrn_source 'SuperNova (Mo) X-ray Source'
_exptl_absorpt_coefficient_mu 2.612
_exptl_absorpt_correction_T_max 1.00000
_exptl_absorpt_correction_T_min 0.70874
_exptl_absorpt_correction_type multi-scan
_exptl_absorpt_process_details
;
CrysAlisPro, Agilent Technologies,
Version 1.171.36.32 (release 02-08-2013 CrysAlis171 .NET)
(compiled Aug 2 2013,16:46:58)
Empirical absorption correction using spherical harmonics,
 implemented in SCALE3 ABSPACK scaling algorithm.
;
_exptl_crystal_colour 'clear light yellow'
_exptl_crystal_colour_lustre clear
_exptl_crystal_colour_modifier light
_exptl_crystal_colour_primary yellow
_exptl_crystal_density_diffrn 1.422
_exptl_crystal_description plate
_exptl_crystal_F_000 348
_exptl_crystal_size_max 0.3226
_exptl_crystal_size_mid 0.1893
_exptl_crystal_size_min 0.0387
_refine_diff_density_max 0.797
_refine_diff_density_min -1.183
_refine_diff_density_rms 0.091
_refine_ls_extinction_method none
_refine_ls_goodness_of_fit_ref 1.076
_refine_ls_hydrogen_treatment mixed
_refine_ls_matrix_type full
_refine_ls_number_parameters 186
_refine_ls_number_reflns 4465
_refine_ls_number_restraints 0
_refine_ls_restrained_S_all 1.076
_refine_ls_R_factor_all 0.0460
_refine_ls_R_factor_gt 0.0367
_refine_ls_shift/su_max 0.001
_refine_ls_shift/su_mean 0.000
_refine_ls_structure_factor_coef Fsqd
_refine_ls_weighting_details 'w=1/[\s^2^(Fo^2^)+(0.0390P)^2^+0.3315P] where P=(Fo^2^+2Fc^2^)/3'
_refine_ls_weighting_scheme calc
_refine_ls_wR_factor_gt 0.0832
_refine_ls_wR_factor_ref 0.0890
_reflns_Friedel_coverage 0.000
_reflns_number_gt 3915
_reflns_number_total 4465
_reflns_threshold_expression 'I > 2\s(I)'
_cod_data_source_file d2ce01555b2.cif
_cod_data_source_block dwb1344
_cod_depositor_comments 'Adding full bibliography for 7246304--7246312.cif.'
_cod_database_code 7246304
_shelx_shelxl_version_number 2018/3
_chemical_oxdiff_formula 'C17 H22 N1 O1 Br'
_chemical_oxdiff_usercomment 'Linda LJM385'
_shelx_space_group_comment
;
The symmetry employed for this shelxl refinement is uniquely defined
by the following loop, which should always be used as a source of
symmetry information in preference to the above space-group names.
They are only intended as comments.
;
_shelx_estimated_absorpt_t_max 0.906
_shelx_estimated_absorpt_t_min 0.486
_olex2_refinement_description
;
1. Fixed Uiso
 At 1.2 times of:
  All C(H) groups, All C(H,H) groups
 At 1.5 times of:
  All C(H,H,H) groups
2.a Secondary CH2 refined with riding coordinates:
 C12(H12A,H12B), C13(H13A,H13B), C14(H14A,H14B), C15(H15A,H15B), C16(H16A,H16B)
2.b Aromatic/amide H refined with riding coordinates:
 C1(H1), C2(H2), C4(H4), C5(H5), C7(H7), C8(H8), C10(H10), C11(H11)
2.c Idealised Me refined as rotating group:
 C17(H17A,H17B,H17C)
;
_olex2_date_sample_data_collection 1380028752.0
_olex2_submission_special_instructions 'No special instructions were received'

loop_
_space_group_symop_operation_xyz
'x, y, z'
'-x, -y, -z'

loop_
_atom_site_label
_atom_site_type_symbol
_atom_site_fract_x
_atom_site_fract_y
_atom_site_fract_z
_atom_site_U_iso_or_equiv
_atom_site_adp_type
_atom_site_occupancy
_atom_site_site_symmetry_order
_atom_site_calc_flag
_atom_site_refinement_flags_posn
_atom_site_refinement_flags_adp
_atom_site_refinement_flags_occupancy
_atom_site_disorder_assembly
_atom_site_disorder_group
Br1 Br 0.63646(3) 0.75245(3) 0.07374(2) 0.01915(7) Uani 1 1 d . . . . .
C1 C -0.0307(4) 0.5445(3) 0.12055(16) 0.0237(5) Uani 1 1 d . . . . .
H1 H -0.031616 0.658741 0.130090 0.028 Uiso 1 1 calc R U . . .
C2 C 0.1392(4) 0.5143(3) 0.15737(16) 0.0210(4) Uani 1 1 d . . . . .
H2 H 0.256737 0.608972 0.191241 0.025 Uiso 1 1 calc R U . . .
C3 C 0.1422(3) 0.3464(3) 0.14584(14) 0.0157(4) Uani 1 1 d . . . . .
C4 C -0.0336(4) 0.2139(3) 0.09292(15) 0.0216(4) Uani 1 1 d . . . . .
H4 H -0.038052 0.098014 0.082219 0.026 Uiso 1 1 calc R U . . .
C5 C -0.1991(4) 0.2499(3) 0.05648(16) 0.0233(5) Uani 1 1 d . . . . .
H5 H -0.316932 0.158940 0.020651 0.028 Uiso 1 1 calc R U . . .
C6 C 0.3182(3) 0.3099(3) 0.18813(14) 0.0154(4) Uani 1 1 d . . . . .
C7 C 0.4766(4) 0.4371(3) 0.25127(16) 0.0221(4) Uani 1 1 d . . . . .
H7 H 0.472465 0.549785 0.265260 0.027 Uiso 1 1 calc R U . . .
C8 C 0.6374(4) 0.4023(3) 0.29322(16) 0.0220(5) Uani 1 1 d . . . . .
H8 H 0.741604 0.490564 0.336165 0.026 Uiso 1 1 calc R U . . .
C9 C 0.6494(3) 0.2387(3) 0.27352(14) 0.0173(4) Uani 1 1 d . . . . .
C10 C 0.4946(4) 0.1097(3) 0.21080(14) 0.0191(4) Uani 1 1 d . . . . .
H10 H 0.500085 -0.002538 0.196716 0.023 Uiso 1 1 calc R U . . .
C11 C 0.3327(4) 0.1466(3) 0.16922(14) 0.0192(4) Uani 1 1 d . . . . .
H11 H 0.228178 0.058142 0.126468 0.023 Uiso 1 1 calc R U . . .
C12 C 0.8255(4) 0.0504(3) 0.30693(15) 0.0209(4) Uani 1 1 d . . . . .
H12A H 0.832686 0.011580 0.243155 0.025 Uiso 1 1 calc R U . . .
H12B H 0.695330 -0.034929 0.325805 0.025 Uiso 1 1 calc R U . . .
C13 C 1.0216(4) 0.0599(3) 0.36326(15) 0.0193(4) Uani 1 1 d . . . . .
H13A H 1.025720 0.116763 0.425134 0.023 Uiso 1 1 calc R U . . .
H13B H 1.151981 0.130943 0.338347 0.023 Uiso 1 1 calc R U . . .
C14 C 1.0160(4) -0.1241(3) 0.36423(15) 0.0215(4) Uani 1 1 d . . . . .
H14A H 0.889699 -0.190766 0.392854 0.026 Uiso 1 1 calc R U . . .
H14B H 0.997064 -0.183106 0.301627 0.026 Uiso 1 1 calc R U . . .
C15 C 1.2146(4) -0.1313(3) 0.41296(16) 0.0218(4) Uani 1 1 d . . . . .
H15A H 1.244604 -0.060774 0.473405 0.026 Uiso 1 1 calc R U . . .
H15B H 1.338746 -0.078909 0.379928 0.026 Uiso 1 1 calc R U . . .
C16 C 1.1885(4) -0.3181(3) 0.42175(17) 0.0249(5) Uani 1 1 d . . . . .
H16A H 1.066315 -0.368803 0.456061 0.030 Uiso 1 1 calc R U . . .
H16B H 1.153410 -0.388996 0.361249 0.030 Uiso 1 1 calc R U . . .
C17 C 1.3855(4) -0.3314(4) 0.46761(18) 0.0309(5) Uani 1 1 d . . . . .
H17A H 1.508056 -0.279965 0.434661 0.046 Uiso 1 1 calc R U . . .
H17B H 1.359682 -0.454530 0.468726 0.046 Uiso 1 1 calc R U . . .
H17C H 1.415999 -0.268172 0.529049 0.046 Uiso 1 1 calc R U . . .
N1 N -0.1958(3) 0.4124(3) 0.07101(13) 0.0213(4) Uani 1 1 d . . . . .
H1A H -0.304(4) 0.433(3) 0.0480(17) 0.020(7) Uiso 1 1 d . . . . .
O1 O 0.8167(3) 0.2203(2) 0.31820(11) 0.0218(3) Uani 1 1 d . . . . .

loop_
_atom_site_aniso_label
_atom_site_aniso_U_11
_atom_site_aniso_U_22
_atom_site_aniso_U_33
_atom_site_aniso_U_23
_atom_site_aniso_U_13
_atom_site_aniso_U_12
Br1 0.01909(11) 0.01511(11) 0.02538(12) 0.00080(7) -0.00193(8) 0.01040(8)
C1 0.0241(11) 0.0253(11) 0.0295(12) 0.0101(9) 0.0053(9) 0.0161(10)
C2 0.0207(10) 0.0182(10) 0.0280(11) 0.0058(8) 0.0013(8) 0.0117(9)
C3 0.0149(9) 0.0176(10) 0.0190(9) 0.0065(7) 0.0047(7) 0.0099(8)
C4 0.0189(10) 0.0204(11) 0.0273(11) 0.0049(9) 0.0007(8) 0.0095(9)
C5 0.0204(11) 0.0255(11) 0.0251(11) 0.0056(9) 0.0010(8) 0.0098(9)
C6 0.0158(9) 0.0152(9) 0.0188(9) 0.0049(7) 0.0027(7) 0.0092(8)
C7 0.0243(11) 0.0148(10) 0.0294(11) 0.0031(8) -0.0033(9) 0.0109(9)
C8 0.0222(11) 0.0138(10) 0.0296(11) 0.0004(8) -0.0058(9) 0.0087(8)
C9 0.0191(10) 0.0159(9) 0.0205(10) 0.0052(8) 0.0018(8) 0.0100(8)
C10 0.0219(10) 0.0162(10) 0.0225(10) 0.0009(8) 0.0006(8) 0.0120(8)
C11 0.0207(10) 0.0159(10) 0.0219(10) -0.0006(8) -0.0020(8) 0.0097(8)
C12 0.0250(11) 0.0188(10) 0.0246(11) 0.0035(8) 0.0000(8) 0.0153(9)
C13 0.0204(10) 0.0199(10) 0.0226(10) 0.0068(8) 0.0021(8) 0.0124(8)
C14 0.0250(11) 0.0198(10) 0.0240(11) 0.0036(8) -0.0001(8) 0.0138(9)
C15 0.0211(11) 0.0217(11) 0.0279(11) 0.0082(9) 0.0032(9) 0.0128(9)
C16 0.0273(12) 0.0240(11) 0.0291(12) 0.0054(9) -0.0021(9) 0.0167(10)
C17 0.0327(13) 0.0315(13) 0.0368(14) 0.0093(11) -0.0031(11) 0.0215(11)
N1 0.0173(9) 0.0306(11) 0.0240(9) 0.0106(8) 0.0037(7) 0.0159(8)
O1 0.0238(8) 0.0172(7) 0.0284(8) 0.0031(6) -0.0046(6) 0.0135(6)

loop_
_atom_type_symbol
_atom_type_description
_atom_type_scat_dispersion_real
_atom_type_scat_dispersion_imag
_atom_type_scat_source
C C 0.0033 0.0016 'International Tables Vol C Tables 4.2.6.8 and 6.1.1.4'
H H 0.0000 0.0000 'International Tables Vol C Tables 4.2.6.8 and 6.1.1.4'
Br Br -0.2901 2.4595 'International Tables Vol C Tables 4.2.6.8 and 6.1.1.4'
N N 0.0061 0.0033 'International Tables Vol C Tables 4.2.6.8 and 6.1.1.4'
O O 0.0106 0.0060 'International Tables Vol C Tables 4.2.6.8 and 6.1.1.4'

loop_
_exptl_crystal_face_index_h
_exptl_crystal_face_index_k
_exptl_crystal_face_index_l
_exptl_crystal_face_perp_dist
_exptl_oxdiff_crystal_face_indexfrac_h
_exptl_oxdiff_crystal_face_indexfrac_k
_exptl_oxdiff_crystal_face_indexfrac_l
_exptl_oxdiff_crystal_face_x
_exptl_oxdiff_crystal_face_y
_exptl_oxdiff_crystal_face_z
0 0 1 0.0194 0.0000 -0.0000 1.0000 -0.0010 0.0473 0.0037
0 0 -1 0.0194 -0.0000 0.0000 -1.0000 0.0010 -0.0473 -0.0037
0 -1 0 0.1002 0.0000 -1.0000 -0.0000 0.0215 -0.0213 0.0876
0 1 0 0.1022 -0.0000 1.0000 0.0000 -0.0215 0.0213 -0.0876
1 -1 0 0.0941 1.0000 -1.0000 0.0000 0.1131 -0.0014 0.0237
-1 1 0 0.0951 -1.0000 1.0000 -0.0000 -0.1131 0.0014 -0.0237

loop_
_geom_angle_atom_site_label_1
_geom_angle_atom_site_label_2
_geom_angle_atom_site_label_3
_geom_angle
_geom_angle_site_symmetry_1
_geom_angle_site_symmetry_3
_geom_angle_publ_flag
C2 C1 H1 120.0 . . ?
N1 C1 H1 120.0 . . ?
N1 C1 C2 120.0(2) . . ?
C1 C2 H2 119.5 . . ?
C1 C2 C3 121.1(2) . . ?
C3 C2 H2 119.5 . . ?
C2 C3 C4 116.4(2) . . ?
C2 C3 C6 121.92(19) . . ?
C4 C3 C6 121.7(2) . . ?
C3 C4 H4 119.7 . . ?
C5 C4 C3 120.7(2) . . ?
C5 C4 H4 119.7 . . ?
C4 C5 H5 119.7 . . ?
N1 C5 C4 120.5(2) . . ?
N1 C5 H5 119.7 . . ?
C7 C6 C3 121.05(19) . . ?
C11 C6 C3 121.89(19) . . ?
C11 C6 C7 117.0(2) . . ?
C6 C7 H7 119.3 . . ?
C8 C7 C6 121.4(2) . . ?
C8 C7 H7 119.3 . . ?
C7 C8 H8 119.6 . . ?
C7 C8 C9 120.8(2) . . ?
C9 C8 H8 119.6 . . ?
C10 C9 C8 119.2(2) . . ?
O1 C9 C8 115.51(19) . . ?
O1 C9 C10 125.3(2) . . ?
C9 C10 H10 120.3 . . ?
C11 C10 C9 119.4(2) . . ?
C11 C10 H10 120.3 . . ?
C6 C11 H11 118.9 . . ?
C10 C11 C6 122.2(2) . . ?
C10 C11 H11 118.9 . . ?
H12A C12 H12B 108.3 . . ?
C13 C12 H12A 110.0 . . ?
C13 C12 H12B 110.0 . . ?
O1 C12 H12A 110.0 . . ?
O1 C12 H12B 110.0 . . ?
O1 C12 C13 108.65(18) . . ?
C12 C13 H13A 109.7 . . ?
C12 C13 H13B 109.7 . . ?
C12 C13 C14 109.63(18) . . ?
H13A C13 H13B 108.2 . . ?
C14 C13 H13A 109.7 . . ?
C14 C13 H13B 109.7 . . ?
C13 C14 H14A 108.6 . . ?
C13 C14 H14B 108.6 . . ?
H14A C14 H14B 107.6 . . ?
C15 C14 C13 114.70(19) . . ?
C15 C14 H14A 108.6 . . ?
C15 C14 H14B 108.6 . . ?
C14 C15 H15A 109.2 . . ?
C14 C15 H15B 109.2 . . ?
C14 C15 C16 112.24(19) . . ?
H15A C15 H15B 107.9 . . ?
C16 C15 H15A 109.2 . . ?
C16 C15 H15B 109.2 . . ?
C15 C16 H16A 108.8 . . ?
C15 C16 H16B 108.8 . . ?
H16A C16 H16B 107.7 . . ?
C17 C16 C15 113.9(2) . . ?
C17 C16 H16A 108.8 . . ?
C17 C16 H16B 108.8 . . ?
C16 C17 H17A 109.5 . . ?
C16 C17 H17B 109.5 . . ?
C16 C17 H17C 109.5 . . ?
H17A C17 H17B 109.5 . . ?
H17A C17 H17C 109.5 . . ?
H17B C17 H17C 109.5 . . ?
C1 N1 H1A 119.3(18) . . ?
C5 N1 C1 121.3(2) . . ?
C5 N1 H1A 119.4(18) . . ?
C9 O1 C12 117.77(17) . . ?

loop_
_geom_bond_atom_site_label_1
_geom_bond_atom_site_label_2
_geom_bond_distance
_geom_bond_site_symmetry_2
_geom_bond_publ_flag
C1 H1 0.9500 . ?
C1 C2 1.372(3) . ?
C1 N1 1.343(3) . ?
C2 H2 0.9500 . ?
C2 C3 1.401(3) . ?
C3 C4 1.403(3) . ?
C3 C6 1.471(3) . ?
C4 H4 0.9500 . ?
C4 C5 1.371(3) . ?
C5 H5 0.9500 . ?
C5 N1 1.340(3) . ?
C6 C7 1.403(3) . ?
C6 C11 1.400(3) . ?
C7 H7 0.9500 . ?
C7 C8 1.372(3) . ?
C8 H8 0.9500 . ?
C8 C9 1.396(3) . ?
C9 C10 1.395(3) . ?
C9 O1 1.356(3) . ?
C10 H10 0.9500 . ?
C10 C11 1.386(3) . ?
C11 H11 0.9500 . ?
C12 H12A 0.9900 . ?
C12 H12B 0.9900 . ?
C12 C13 1.509(3) . ?
C12 O1 1.433(3) . ?
C13 H13A 0.9900 . ?
C13 H13B 0.9900 . ?
C13 C14 1.527(3) . ?
C14 H14A 0.9900 . ?
C14 H14B 0.9900 . ?
C14 C15 1.523(3) . ?
C15 H15A 0.9900 . ?
C15 H15B 0.9900 . ?
C15 C16 1.529(3) . ?
C16 H16A 0.9900 . ?
C16 H16B 0.9900 . ?
C16 C17 1.518(3) . ?
C17 H17A 0.9800 . ?
C17 H17B 0.9800 . ?
C17 H17C 0.9800 . ?
N1 H1A 0.88(3) . ?

loop_
_geom_hbond_atom_site_label_D
_geom_hbond_atom_site_label_H
_geom_hbond_atom_site_label_A
_geom_hbond_distance_DH
_geom_hbond_distance_HA
_geom_hbond_distance_DA
_geom_hbond_angle_DHA
_geom_hbond_site_symmetry_A
_geom_hbond_publ_flag
N1 H1A Br1 0.88(3) 2.66(3) 3.323(2) 133(2) 2_565 yes

loop_
_geom_torsion_atom_site_label_1
_geom_torsion_atom_site_label_2
_geom_torsion_atom_site_label_3
_geom_torsion_atom_site_label_4
_geom_torsion
_geom_torsion_site_symmetry_1
_geom_torsion_site_symmetry_2
_geom_torsion_site_symmetry_3
_geom_torsion_site_symmetry_4
_geom_torsion_publ_flag
C1 C2 C3 C4 1.8(3) . . . . ?
C1 C2 C3 C6 -177.2(2) . . . . ?
C2 C1 N1 C5 0.1(3) . . . . ?
C2 C3 C4 C5 -1.1(3) . . . . ?
C2 C3 C6 C7 8.4(3) . . . . ?
C2 C3 C6 C11 -173.2(2) . . . . ?
C3 C4 C5 N1 -0.2(3) . . . . ?
C3 C6 C7 C8 177.8(2) . . . . ?
C3 C6 C11 C10 -178.1(2) . . . . ?
C4 C3 C6 C7 -170.5(2) . . . . ?
C4 C3 C6 C11 7.9(3) . . . . ?
C4 C5 N1 C1 0.7(3) . . . . ?
C6 C3 C4 C5 177.9(2) . . . . ?
C6 C7 C8 C9 0.7(4) . . . . ?
C7 C6 C11 C10 0.4(3) . . . . ?
C7 C8 C9 C10 -0.5(3) . . . . ?
C7 C8 C9 O1 179.1(2) . . . . ?
C8 C9 C10 C11 0.2(3) . . . . ?
C8 C9 O1 C12 174.2(2) . . . . ?
C9 C10 C11 C6 -0.2(3) . . . . ?
C10 C9 O1 C12 -6.2(3) . . . . ?
C11 C6 C7 C8 -0.6(3) . . . . ?
C12 C13 C14 C15 175.37(19) . . . . ?
C13 C12 O1 C9 -179.25(18) . . . . ?
C13 C14 C15 C16 172.9(2) . . . . ?
C14 C15 C16 C17 178.3(2) . . . . ?
N1 C1 C2 C3 -1.4(3) . . . . ?
O1 C9 C10 C11 -179.3(2) . . . . ?
O1 C12 C13 C14 171.06(18) . . . . ?
